data_4114510
loop_
_publ_author_name
'Liliya A. Yatsunyk'
'Michael D. Carducci'
'F. Ann Walker'

_publ_contact_author_address
;
     University of Arizona
     Department of Chemistry
     1306 E. University
     Tucson, AZ 85721-0041
     USA
;
_publ_contact_author_email liliya@u.arizona.edu
_publ_contact_author_fax 520-621-8407
_publ_contact_author_name 'Liliya Yatsunyk, Dr. Ann Walker'
_publ_contact_author_phone 520-621-9697
_publ_section_title
;
 Low-Spin Ferriheme Models of the Cytochromes: Correlation of Molecular
 Structure with EPR Spectral Type
;
_journal_name_full 'Journal of the American Chemical Society'
_journal_page_first 15986
_journal_page_last 16005
_journal_paper_doi 10.1021/ja036398r
_journal_volume 125
_journal_year 2003
_chemical_formula_analytical 'Fe N8 C66 H64'
_chemical_formula_iupac '[Fe N8 C66 H64]Cl *4(C H2 Cl2)'
_chemical_formula_moiety 'Fe N8 C66 H64 +, H8 C4 Cl8, Cl -'
_chemical_formula_structural
;
[Fe (N4 C52 H44) (C7 H10 N2)2 4(C H2 Cl2) Cl-        
;
_chemical_formula_sum 'C70 H72 Cl9 Fe N8'
_chemical_formula_weight 1400.26
_chemical_name_common Fe(III)OETPP
_chemical_name_systematic
; 
bis{4-(N,N-dymethyl)aminopyridine}octamethyltetraphenylporphinato 
Iron(III) chloride  
;
_space_group_IT_number 15
_symmetry_cell_setting monoclinic
_symmetry_Int_Tables_number 15
_symmetry_space_group_name_Hall '-C 2yc'
_symmetry_space_group_name_H-M 'C 1 2/c 1'
_atom_sites_solution_hydrogens geom
_atom_sites_solution_primary direct
_atom_sites_solution_secondary difmap
_audit_creation_method SHELXL-97
_cell_angle_alpha 90.00
_cell_angle_beta 127.096(3)
_cell_angle_gamma 90.00
_cell_formula_units_Z 4
_cell_length_a 21.766(5)
_cell_length_b 22.069(5)
_cell_length_c 17.816(4)
_cell_measurement_reflns_used 5978
_cell_measurement_temperature 200(2)
_cell_measurement_theta_max 27.659
_cell_measurement_theta_min 2.337
_cell_volume 6826(3)
_computing_cell_refinement 'Bruker SMART'
_computing_data_collection 'Bruker SMART'
_computing_data_reduction 'Bruker SHELXTL'
_computing_molecular_graphics 'Bruker SHELXTL'
_computing_publication_material 'Bruker SHELXTL'
_computing_structure_refinement 'SHELXL-97 (Sheldrick, 1997)'
_computing_structure_solution 'SHELXS-97 (Sheldrick, 1990)'
_diffrn_ambient_temperature 200(2)
_diffrn_measured_fraction_theta_full 0.944
_diffrn_measured_fraction_theta_max 0.944
_diffrn_measurement_device_type 'CCD area detector'
_diffrn_measurement_method 'phi and omega scans'
_diffrn_radiation_monochromator graphite
_diffrn_radiation_source 'fine-focus sealed tube'
_diffrn_radiation_type MoK\a
_diffrn_radiation_wavelength 0.71073
_diffrn_reflns_av_R_equivalents 0.0214
_diffrn_reflns_av_sigmaI/netI 0.0189
_diffrn_reflns_limit_h_max 26
_diffrn_reflns_limit_h_min -27
_diffrn_reflns_limit_k_max 28
_diffrn_reflns_limit_k_min -28
_diffrn_reflns_limit_l_max 22
_diffrn_reflns_limit_l_min -23
_diffrn_reflns_number 37026
_diffrn_reflns_theta_full 27.70
_diffrn_reflns_theta_max 27.70
_diffrn_reflns_theta_min 1.85
_diffrn_standards_decay_% 0.11
_diffrn_standards_interval_count 1818
_diffrn_standards_number 214
_exptl_absorpt_coefficient_mu 0.621
_exptl_absorpt_correction_T_max 0.8429
_exptl_absorpt_correction_T_min 0.7271
_exptl_absorpt_correction_type multi-scan
_exptl_absorpt_process_details 'SADABS (Sheldrick, 1996)'
_exptl_crystal_colour 'deep red'
_exptl_crystal_density_diffrn 1.363
_exptl_crystal_description 'irregular block'
_exptl_crystal_F_000 2908
_exptl_crystal_size_max 0.55
_exptl_crystal_size_mid 0.40
_exptl_crystal_size_min 0.28
_refine_diff_density_max 0.682
_refine_diff_density_min -0.412
_refine_diff_density_rms 0.075
_refine_ls_extinction_method none
_refine_ls_goodness_of_fit_ref 1.031
_refine_ls_hydrogen_treatment mixed
_refine_ls_matrix_type full
_refine_ls_number_parameters 455
_refine_ls_number_reflns 7569
_refine_ls_number_restraints 3
_refine_ls_restrained_S_all 1.030
_refine_ls_R_factor_all 0.0725
_refine_ls_R_factor_gt 0.0535
_refine_ls_shift/su_max 0.001
_refine_ls_shift/su_mean 0.000
_refine_ls_structure_factor_coef Fsqd
_refine_ls_weighting_details 'calc w=1/[\s^2^(Fo^2^)+(0.0826P)^2^+13.5100P] where P=(Fo^2^+2Fc^2^)/3'
_refine_ls_weighting_scheme calc
_refine_ls_wR_factor_gt 0.1404
_refine_ls_wR_factor_ref 0.1606
_reflns_number_gt 5827
_reflns_number_total 7569
_reflns_threshold_expression I>2sigma(I)
_cod_data_source_file ja036398rsi20030606_112147.cif
_cod_data_source_block ly05s
_cod_original_sg_symbol_Hall 'C 2/c'
_cod_database_code 4114510

loop_
_symmetry_equiv_pos_as_xyz
'x, y, z'
'-x, y, -z+1/2'
'x+1/2, y+1/2, z'
'-x+1/2, y+1/2, -z+1/2'
'-x, -y, -z'
'x, -y, z-1/2'
'-x+1/2, -y+1/2, -z'
'x+1/2, -y+1/2, z-1/2'

loop_
_atom_site_label
_atom_site_type_symbol
_atom_site_fract_x
_atom_site_fract_y
_atom_site_fract_z
_atom_site_U_iso_or_equiv
_atom_site_adp_type
_atom_site_occupancy
_atom_site_symmetry_multiplicity
_atom_site_calc_flag
_atom_site_refinement_flags
_atom_site_disorder_assembly
_atom_site_disorder_group
Fe1 Fe 1.0000 -0.86450(2) 0.7500 0.02408(13) Uani 1 2 d S . .
N1 N 0.88662(10) -0.86028(9) 0.65551(13) 0.0259(4) Uani 1 1 d . . .
N2 N 0.98872(11) -0.86967(8) 0.85223(13) 0.0261(4) Uani 1 1 d . . .
N3 N 1.0000 -0.77304(13) 0.7500 0.0278(6) Uani 1 2 d S . .
N4 N 1.0000 -0.58306(15) 0.7500 0.0455(8) Uani 1 2 d S . .
N5 N 1.0000 -0.95609(13) 0.7500 0.0272(5) Uani 1 2 d S . .
N6 N 1.0000 -1.14588(15) 0.7500 0.0523(9) Uani 1 2 d S . .
C1 C 0.76251(13) -0.82613(11) 0.58563(17) 0.0310(5) Uani 1 1 d . . .
C2 C 0.83522(12) -0.84256(11) 0.67325(16) 0.0277(5) Uani 1 1 d . . .
C3 C 0.85019(13) -0.84989(11) 0.76075(16) 0.0289(5) Uani 1 1 d . . .
C4 C 0.92078(13) -0.87046(10) 0.84179(16) 0.0280(5) Uani 1 1 d . . .
C5 C 0.93447(14) -0.89446(11) 0.92663(17) 0.0315(5) Uani 1 1 d . . .
C6 C 1.01101(14) -0.90791(11) 0.98782(16) 0.0298(5) Uani 1 1 d . . .
C7 C 1.04549(13) -0.88869(10) 0.94285(15) 0.0270(4) Uani 1 1 d . . .
C8 C 1.12447(13) -0.88192(10) 0.98672(16) 0.0273(5) Uani 1 1 d . . .
C9 C 1.15434(13) -0.86137(10) 0.94059(15) 0.0272(5) Uani 1 1 d . . .
C10 C 1.23242(13) -0.83974(11) 0.98485(16) 0.0302(5) Uani 1 1 d . . .
C11 C 0.69255(14) -0.79733(13) 0.56936(19) 0.0405(6) Uani 1 1 d . . .
H11A H 0.6524 -0.7921 0.5016 0.061 Uiso 1 1 calc R . .
H11B H 0.7066 -0.7577 0.6004 0.061 Uiso 1 1 calc R . .
H11C H 0.6732 -0.8234 0.5955 0.061 Uiso 1 1 calc R . .
C31 C 0.78667(13) -0.83869(12) 0.76886(17) 0.0334(5) Uani 1 1 d . . .
C32 C 0.72522(15) -0.87843(13) 0.7303(2) 0.0400(6) Uani 1 1 d . . .
H6A H 0.7222 -0.9128 0.6961 0.048 Uiso 1 1 calc R . .
C33 C 0.66821(16) -0.86849(14) 0.7413(2) 0.0493(7) Uani 1 1 d . . .
H3A H 0.6261 -0.8958 0.7141 0.059 Uiso 1 1 calc R . .
C34 C 0.67223(19) -0.81947(15) 0.7910(3) 0.0561(8) Uani 1 1 d . . .
H24A H 0.6334 -0.8131 0.7990 0.067 Uiso 1 1 calc R . .
C35 C 0.7328(2) -0.77920(16) 0.8295(3) 0.0564(8) Uani 1 1 d . . .
H27A H 0.7353 -0.7451 0.8638 0.068 Uiso 1 1 calc R . .
C36 C 0.79007(16) -0.78844(14) 0.8182(2) 0.0443(6) Uani 1 1 d . . .
H22A H 0.8314 -0.7604 0.8441 0.053 Uiso 1 1 calc R . .
C51 C 0.87816(16) -0.90631(15) 0.9475(2) 0.0441(6) Uani 1 1 d . . .
H29A H 0.9056 -0.9226 1.0113 0.066 Uiso 1 1 calc R . .
H29B H 0.8395 -0.9357 0.9021 0.066 Uiso 1 1 calc R . .
H29C H 0.8526 -0.8684 0.9426 0.066 Uiso 1 1 calc R . .
C61 C 1.04705(16) -0.93937(13) 1.08026(18) 0.0404(6) Uani 1 1 d . . .
H35A H 1.0080 -0.9459 1.0904 0.061 Uiso 1 1 calc R . .
H35B H 1.0887 -0.9142 1.1312 0.061 Uiso 1 1 calc R . .
H35C H 1.0679 -0.9785 1.0796 0.061 Uiso 1 1 calc R . .
C81 C 1.18067(13) -0.89725(11) 1.08908(16) 0.0312(5) Uani 1 1 d . . .
C82 C 1.18920(16) -0.86125(13) 1.15882(18) 0.0404(6) Uani 1 1 d . . .
H5A H 1.1588 -0.8258 1.1424 0.048 Uiso 1 1 calc R . .
C83 C 1.2425(2) -0.87741(16) 1.2529(2) 0.0556(8) Uani 1 1 d . . .
H28A H 1.2485 -0.8527 1.3006 0.067 Uiso 1 1 calc R . .
C84 C 1.28641(19) -0.92866(18) 1.2774(2) 0.0646(10) Uani 1 1 d . . .
H25A H 1.3222 -0.9395 1.3418 0.078 Uiso 1 1 calc R . .
C85 C 1.27856(18) -0.96444(15) 1.2086(2) 0.0546(8) Uani 1 1 d . . .
H21A H 1.3092 -0.9998 1.2256 0.066 Uiso 1 1 calc R . .
C86 C 1.22586(15) -0.94873(12) 1.11449(19) 0.0403(6) Uani 1 1 d . . .
H12A H 1.2207 -0.9734 1.0672 0.048 Uiso 1 1 calc R . .
C101 C 1.29775(14) -0.83091(13) 1.08775(17) 0.0396(6) Uani 1 1 d . . .
H26A H 1.3432 -0.8159 1.0944 0.059 Uiso 1 1 calc R . .
H26B H 1.3100 -0.8697 1.1208 0.059 Uiso 1 1 calc R . .
H26C H 1.2825 -0.8015 1.1149 0.059 Uiso 1 1 calc R . .
C201 C 1.00526(14) -0.74037(12) 0.69013(17) 0.0352(5) Uani 1 1 d . . .
H7A H 1.0086 -0.7618 0.6464 0.042 Uiso 1 1 calc R . .
C202 C 1.00610(15) -0.67870(12) 0.68826(19) 0.0392(6) Uani 1 1 d . . .
H23A H 1.0108 -0.6586 0.6448 0.047 Uiso 1 1 calc R . .
C203 C 1.0000 -0.64451(17) 0.7500 0.0361(8) Uani 1 2 d S . .
C204 C 0.9914(2) -0.54992(15) 0.8138(3) 0.0666(10) Uani 1 1 d . . .
H20A H 0.9856 -0.5787 0.8510 0.100 Uiso 1 1 calc R . .
H20B H 0.9457 -0.5240 0.7773 0.100 Uiso 1 1 calc R . .
H20C H 1.0371 -0.5248 0.8560 0.100 Uiso 1 1 calc R . .
C301 C 1.06507(14) -0.98854(12) 0.79035(18) 0.0349(5) Uani 1 1 d . . .
H30A H 1.1120 -0.9670 0.8187 0.042 Uiso 1 1 calc R . .
C302 C 1.06812(14) -1.05047(12) 0.79325(19) 0.0381(6) Uani 1 1 d . . .
H31A H 1.1164 -1.0705 0.8245 0.046 Uiso 1 1 calc R . .
C303 C 1.0000 -1.08457(16) 0.7500 0.0364(8) Uani 1 2 d S . .
C304 C 1.0712(2) -1.17973(15) 0.7970(3) 0.0679(10) Uani 1 1 d . . .
H34A H 1.1147 -1.1515 0.8258 0.102 Uiso 1 1 calc R . .
H34B H 1.0701 -1.2052 0.7511 0.102 Uiso 1 1 calc R . .
H34C H 1.0772 -1.2054 0.8459 0.102 Uiso 1 1 calc R . .
Cl1 Cl 1.0000 -0.38282(5) 0.7500 0.0446(2) Uani 1 2 d S . .
C41 C 0.9813(14) -1.3098(11) 0.5623(16) 0.134(10) Uani 0.50 1 d PD A 1
H41A H 0.9284 -1.3051 0.5434 0.161 Uiso 0.50 1 calc PR A 1
H41B H 1.0166 -1.3135 0.6317 0.161 Uiso 0.50 1 calc PR A 1
Cl21 Cl 1.0017(5) -1.2546(4) 0.5345(6) 0.117(2) Uani 0.50 1 d PD A 1
Cl22 Cl 0.9859(3) -1.3832(4) 0.5086(4) 0.128(3) Uani 0.50 1 d PD A 1
C42 C 0.9626(9) -1.3172(11) 0.5518(10) 0.091(7) Uani 0.50 1 d PD B 2
H42A H 0.9984 -1.3333 0.6165 0.109 Uiso 0.50 1 calc PR B 2
H42B H 0.9123 -1.3107 0.5397 0.109 Uiso 0.50 1 calc PR B 2
Cl31 Cl 0.9522(4) -1.3640(4) 0.4860(4) 0.150(3) Uani 0.50 1 d PD B 2
Cl32 Cl 1.0003(6) -1.2407(3) 0.5476(7) 0.117(3) Uani 0.50 1 d PD B 2
C61 C 0.6641(11) -0.9484(8) 0.9537(14) 0.097(6) Uani 0.50 1 d P C 1
H61A H 0.6125 -0.9398 0.9368 0.116 Uiso 0.50 1 calc PR C 1
H61B H 0.6579 -0.9566 0.8948 0.116 Uiso 0.50 1 calc PR C 1
Cl41 Cl 0.7010(6) -1.0102(4) 1.0233(6) 0.096(2) Uani 0.50 1 d P C 1
Cl42 Cl 0.7248(5) -0.8831(4) 1.0107(4) 0.114(2) Uani 0.50 1 d P C 1
C62 C 0.6837(10) -0.9263(8) 0.9444(11) 0.081(5) Uani 0.50 1 d P D 2
H62A H 0.7055 -0.9322 0.9097 0.098 Uiso 0.50 1 calc PR D 2
H62B H 0.6275 -0.9199 0.8976 0.098 Uiso 0.50 1 calc PR D 2
Cl51 Cl 0.7238(5) -0.8646(4) 1.0137(4) 0.105(2) Uani 0.50 1 d P D 2
Cl52 Cl 0.7004(6) -0.9923(4) 1.0116(7) 0.118(3) Uani 0.50 1 d P D 2

loop_
_atom_site_aniso_label
_atom_site_aniso_U_11
_atom_site_aniso_U_22
_atom_site_aniso_U_33
_atom_site_aniso_U_23
_atom_site_aniso_U_13
_atom_site_aniso_U_12
Fe1 0.0193(2) 0.0316(3) 0.0214(2) 0.000 0.01230(18) 0.000
N1 0.0213(9) 0.0334(10) 0.0238(9) 0.0007(7) 0.0140(8) 0.0009(7)
N2 0.0219(9) 0.0335(10) 0.0236(9) -0.0006(7) 0.0142(8) -0.0012(7)
N3 0.0211(12) 0.0341(14) 0.0258(13) 0.000 0.0129(11) 0.000
N4 0.0418(18) 0.0355(17) 0.056(2) 0.000 0.0277(16) 0.000
N5 0.0245(13) 0.0345(14) 0.0226(12) 0.000 0.0142(11) 0.000
N6 0.0438(19) 0.0338(17) 0.073(3) 0.000 0.0322(19) 0.000
C1 0.0234(11) 0.0339(12) 0.0322(12) 0.0035(9) 0.0150(10) 0.0022(9)
C2 0.0213(10) 0.0327(11) 0.0287(11) -0.0002(9) 0.0149(9) 0.0006(8)
C3 0.0245(11) 0.0341(12) 0.0311(11) -0.0007(9) 0.0183(10) 0.0000(9)
C4 0.0268(11) 0.0331(12) 0.0281(11) -0.0017(9) 0.0187(10) -0.0019(9)
C5 0.0313(12) 0.0370(13) 0.0303(12) -0.0015(9) 0.0207(10) -0.0022(9)
C6 0.0328(12) 0.0335(12) 0.0266(11) -0.0011(9) 0.0197(10) -0.0029(9)
C7 0.0272(11) 0.0292(11) 0.0250(10) -0.0008(8) 0.0160(9) 0.0001(8)
C8 0.0265(11) 0.0299(11) 0.0238(10) 0.0001(8) 0.0142(9) 0.0020(9)
C9 0.0232(10) 0.0307(11) 0.0240(10) -0.0008(8) 0.0123(9) 0.0005(8)
C10 0.0233(11) 0.0344(12) 0.0293(12) -0.0024(9) 0.0140(10) -0.0012(9)
C11 0.0301(13) 0.0487(15) 0.0418(14) 0.0094(12) 0.0213(11) 0.0121(11)
C31 0.0272(12) 0.0426(14) 0.0344(12) 0.0043(10) 0.0207(10) 0.0042(10)
C32 0.0302(12) 0.0445(15) 0.0463(15) 0.0039(11) 0.0236(12) 0.0020(10)
C33 0.0324(14) 0.0555(18) 0.066(2) 0.0149(14) 0.0327(14) 0.0044(12)
C34 0.0518(18) 0.0604(19) 0.083(2) 0.0179(17) 0.0546(18) 0.0172(15)
C35 0.062(2) 0.0571(19) 0.074(2) -0.0009(16) 0.0542(19) 0.0115(15)
C36 0.0414(15) 0.0496(16) 0.0522(16) -0.0033(13) 0.0337(13) -0.0002(12)
C51 0.0361(14) 0.0637(18) 0.0403(14) 0.0093(13) 0.0271(12) -0.0001(12)
C61 0.0415(14) 0.0495(15) 0.0335(13) 0.0060(11) 0.0245(12) -0.0018(12)
C81 0.0277(11) 0.0369(13) 0.0257(11) 0.0016(9) 0.0143(10) -0.0039(9)
C82 0.0425(14) 0.0441(15) 0.0298(12) -0.0039(10) 0.0192(12) -0.0065(11)
C83 0.060(2) 0.069(2) 0.0279(14) -0.0075(13) 0.0213(14) -0.0172(16)
C84 0.0520(19) 0.082(3) 0.0299(15) 0.0155(15) 0.0089(14) -0.0094(17)
C85 0.0424(16) 0.0529(18) 0.0500(17) 0.0209(14) 0.0181(14) 0.0068(13)
C86 0.0339(13) 0.0404(14) 0.0392(14) 0.0050(11) 0.0182(11) 0.0011(11)
C101 0.0261(12) 0.0536(16) 0.0292(12) -0.0042(11) 0.0115(10) -0.0083(11)
C201 0.0354(13) 0.0398(13) 0.0329(12) 0.0032(10) 0.0220(11) 0.0033(10)
C202 0.0398(14) 0.0402(14) 0.0383(13) 0.0076(11) 0.0239(12) 0.0048(11)
C203 0.0210(15) 0.0376(19) 0.0378(18) 0.000 0.0115(14) 0.000
C204 0.083(3) 0.0375(17) 0.093(3) -0.0113(17) 0.061(2) -0.0044(16)
C301 0.0259(12) 0.0406(13) 0.0362(13) -0.0032(10) 0.0176(10) 0.0000(10)
C302 0.0291(12) 0.0374(13) 0.0437(14) -0.0003(11) 0.0199(11) 0.0045(10)
C303 0.0373(18) 0.0351(18) 0.0378(18) 0.000 0.0232(16) 0.000
C304 0.059(2) 0.0378(16) 0.097(3) 0.0052(17) 0.042(2) 0.0099(14)
Cl1 0.0358(5) 0.0599(6) 0.0402(5) 0.000 0.0240(4) 0.000
C41 0.15(2) 0.097(11) 0.104(11) -0.009(9) 0.050(12) -0.048(13)
Cl21 0.089(3) 0.185(7) 0.083(3) 0.051(4) 0.055(3) 0.008(4)
Cl22 0.116(4) 0.195(5) 0.0527(15) -0.010(2) 0.041(2) -0.063(3)
C42 0.059(5) 0.151(17) 0.065(8) 0.046(10) 0.038(6) -0.013(7)
Cl31 0.192(7) 0.193(6) 0.111(5) -0.085(5) 0.115(5) -0.124(6)
Cl32 0.103(4) 0.085(2) 0.114(5) 0.034(2) 0.039(3) -0.028(2)
C61 0.083(11) 0.108(13) 0.063(8) 0.000(7) 0.025(7) 0.041(9)
Cl41 0.100(3) 0.118(3) 0.067(3) 0.006(2) 0.048(2) 0.043(3)
Cl42 0.068(2) 0.176(5) 0.073(4) 0.050(4) 0.029(3) 0.006(3)
C62 0.071(9) 0.119(13) 0.032(4) -0.006(7) 0.019(5) 0.030(8)
Cl51 0.076(3) 0.182(5) 0.053(3) -0.048(3) 0.036(2) -0.024(3)
Cl52 0.088(3) 0.200(8) 0.081(3) 0.031(4) 0.059(2) 0.030(4)

loop_
_atom_type_symbol
_atom_type_description
_atom_type_scat_dispersion_real
_atom_type_scat_dispersion_imag
_atom_type_scat_source
C C 0.0033 0.0016 'International Tables Vol C Tables 4.2.6.8 and 6.1.1.4'
H H 0.0000 0.0000 'International Tables Vol C Tables 4.2.6.8 and 6.1.1.4'
N N 0.0061 0.0033 'International Tables Vol C Tables 4.2.6.8 and 6.1.1.4'
Cl Cl 0.1484 0.1585 'International Tables Vol C Tables 4.2.6.8 and 6.1.1.4'
Fe Fe 0.3463 0.8444 'International Tables Vol C Tables 4.2.6.8 and 6.1.1.4'

loop_
_geom_angle_atom_site_label_1
_geom_angle_atom_site_label_2
_geom_angle_atom_site_label_3
_geom_angle
_geom_angle_site_symmetry_1
_geom_angle_site_symmetry_3
N1 Fe1 N1 174.61(11) . 2_756
N1 Fe1 N2 90.13(8) . .
N1 Fe1 N2 90.18(8) 2_756 .
N1 Fe1 N2 90.18(8) . 2_756
N1 Fe1 N2 90.13(8) 2_756 2_756
N2 Fe1 N2 173.40(11) . 2_756
N1 Fe1 N3 87.30(6) . .
N1 Fe1 N3 87.30(6) 2_756 .
N2 Fe1 N3 93.30(6) . .
N2 Fe1 N3 93.30(6) 2_756 .
N1 Fe1 N5 92.70(6) . .
N1 Fe1 N5 92.70(6) 2_756 .
N2 Fe1 N5 86.70(6) . .
N2 Fe1 N5 86.70(6) 2_756 .
N3 Fe1 N5 180.0 . .
C9 N1 C2 106.40(18) 2_756 .
C9 N1 Fe1 126.73(15) 2_756 .
C2 N1 Fe1 125.55(15) . .
C4 N2 C7 106.59(18) . .
C4 N2 Fe1 126.56(15) . .
C7 N2 Fe1 124.95(15) . .
C201 N3 C201 115.3(3) 2_756 .
C201 N3 Fe1 122.33(15) 2_756 .
C201 N3 Fe1 122.32(15) . .
C203 N4 C204 120.17(18) . .
C203 N4 C204 120.17(19) . 2_756
C204 N4 C204 119.7(4) . 2_756
C301 N5 C301 115.6(3) 2_756 .
C301 N5 Fe1 122.18(15) 2_756 .
C301 N5 Fe1 122.18(15) . .
C303 N6 C304 121.06(18) . 2_756
C303 N6 C304 121.06(18) . .
C304 N6 C304 117.9(4) 2_756 .
C10 C1 C2 107.2(2) 2_756 .
C10 C1 C11 123.4(2) 2_756 .
C2 C1 C11 129.3(2) . .
N1 C2 C3 122.9(2) . .
N1 C2 C1 109.39(19) . .
C3 C2 C1 126.9(2) . .
C2 C3 C4 124.0(2) . .
C2 C3 C31 118.8(2) . .
C4 C3 C31 117.1(2) . .
N2 C4 C3 123.7(2) . .
N2 C4 C5 109.6(2) . .
C3 C4 C5 126.7(2) . .
C6 C5 C4 107.2(2) . .
C6 C5 C51 123.3(2) . .
C4 C5 C51 129.4(2) . .
C5 C6 C7 106.5(2) . .
C5 C6 C61 123.8(2) . .
C7 C6 C61 129.7(2) . .
N2 C7 C8 123.5(2) . .
N2 C7 C6 109.78(19) . .
C8 C7 C6 126.2(2) . .
C9 C8 C7 123.8(2) . .
C9 C8 C81 117.5(2) . .
C7 C8 C81 118.7(2) . .
N1 C9 C8 123.9(2) 2_756 .
N1 C9 C10 109.71(19) 2_756 .
C8 C9 C10 126.4(2) . .
C1 C10 C9 106.9(2) 2_756 .
C1 C10 C101 123.5(2) 2_756 .
C9 C10 C101 129.6(2) . .
C1 C11 H11A 109.5 . .
C1 C11 H11B 109.5 . .
H11A C11 H11B 109.5 . .
C1 C11 H11C 109.5 . .
H11A C11 H11C 109.5 . .
H11B C11 H11C 109.5 . .
C32 C31 C36 119.1(2) . .
C32 C31 C3 121.3(2) . .
C36 C31 C3 119.6(2) . .
C33 C32 C31 120.6(3) . .
C33 C32 H6A 119.7 . .
C31 C32 H6A 119.7 . .
C34 C33 C32 120.2(3) . .
C34 C33 H3A 119.9 . .
C32 C33 H3A 119.9 . .
C33 C34 C35 120.0(3) . .
C33 C34 H24A 120.0 . .
C35 C34 H24A 120.0 . .
C34 C35 C36 120.2(3) . .
C34 C35 H27A 119.9 . .
C36 C35 H27A 119.9 . .
C31 C36 C35 119.8(3) . .
C31 C36 H22A 120.1 . .
C35 C36 H22A 120.1 . .
C5 C51 H29A 109.5 . .
C5 C51 H29B 109.5 . .
H29A C51 H29B 109.5 . .
C5 C51 H29C 109.5 . .
H29A C51 H29C 109.5 . .
H29B C51 H29C 109.5 . .
C6 C61 H35A 109.5 . .
C6 C61 H35B 109.5 . .
H35A C61 H35B 109.5 . .
C6 C61 H35C 109.5 . .
H35A C61 H35C 109.5 . .
H35B C61 H35C 109.5 . .
C86 C81 C82 119.4(2) . .
C86 C81 C8 118.7(2) . .
C82 C81 C8 122.0(2) . .
C81 C82 C83 119.7(3) . .
C81 C82 H5A 120.2 . .
C83 C82 H5A 120.2 . .
C84 C83 C82 120.6(3) . .
C84 C83 H28A 119.7 . .
C82 C83 H28A 119.7 . .
C83 C84 C85 120.0(3) . .
C83 C84 H25A 120.0 . .
C85 C84 H25A 120.0 . .
C84 C85 C86 120.0(3) . .
C84 C85 H21A 120.0 . .
C86 C85 H21A 120.0 . .
C85 C86 C81 120.4(3) . .
C85 C86 H12A 119.8 . .
C81 C86 H12A 119.8 . .
C10 C101 H26A 109.5 . .
C10 C101 H26B 109.5 . .
H26A C101 H26B 109.5 . .
C10 C101 H26C 109.5 . .
H26A C101 H26C 109.5 . .
H26B C101 H26C 109.5 . .
N3 C201 C202 124.2(2) . .
N3 C201 H7A 117.9 . .
C202 C201 H7A 117.9 . .
C201 C202 C203 120.6(3) . .
C201 C202 H23A 119.7 . .
C203 C202 H23A 119.7 . .
N4 C203 C202 122.50(17) . .
N4 C203 C202 122.50(17) . 2_756
C202 C203 C202 115.0(3) . 2_756
N4 C204 H20A 109.5 . .
N4 C204 H20B 109.5 . .
H20A C204 H20B 109.5 . .
N4 C204 H20C 109.5 . .
H20A C204 H20C 109.5 . .
H20B C204 H20C 109.5 . .
N5 C301 C302 124.3(2) . .
N5 C301 H30A 117.8 . .
C302 C301 H30A 117.8 . .
C301 C302 C303 120.2(2) . .
C301 C302 H31A 119.9 . .
C303 C302 H31A 119.9 . .
N6 C303 C302 122.33(16) . .
N6 C303 C302 122.33(16) . 2_756
C302 C303 C302 115.3(3) . 2_756
N6 C304 H34A 109.5 . .
N6 C304 H34B 109.5 . .
H34A C304 H34B 109.5 . .
N6 C304 H34C 109.5 . .
H34A C304 H34C 109.5 . .
H34B C304 H34C 109.5 . .
Cl21 C41 Cl22 114.3(12) . .
Cl21 C41 H41A 108.7 . .
Cl22 C41 H41A 108.7 . .
Cl21 C41 H41B 108.7 . .
Cl22 C41 H41B 108.7 . .
H41A C41 H41B 107.6 . .
Cl31 C42 Cl32 117.1(7) . .
Cl31 C42 H42A 108.0 . .
Cl32 C42 H42A 108.0 . .
Cl31 C42 H42B 108.0 . .
Cl32 C42 H42B 108.0 . .
H42A C42 H42B 107.3 . .
Cl41 C61 Cl42 111.8(12) . .
Cl41 C61 H61A 109.3 . .
Cl42 C61 H61A 109.3 . .
Cl41 C61 H61B 109.3 . .
Cl42 C61 H61B 109.3 . .
H61A C61 H61B 107.9 . .
Cl51 C62 Cl52 111.3(9) . .
Cl51 C62 H62A 109.4 . .
Cl52 C62 H62A 109.4 . .
Cl51 C62 H62B 109.4 . .
Cl52 C62 H62B 109.4 . .
H62A C62 H62B 108.0 . .

loop_
_geom_bond_atom_site_label_1
_geom_bond_atom_site_label_2
_geom_bond_distance
_geom_bond_site_symmetry_2
Fe1 N1 1.9802(18) .
Fe1 N1 1.9802(18) 2_756
Fe1 N2 1.9824(19) .
Fe1 N2 1.9824(19) 2_756
Fe1 N3 2.018(3) .
Fe1 N5 2.021(3) .
N1 C9 1.373(3) 2_756
N1 C2 1.389(3) .
N2 C4 1.375(3) .
N2 C7 1.380(3) .
N3 C201 1.348(3) 2_756
N3 C201 1.348(3) .
N4 C203 1.356(5) .
N4 C204 1.455(4) .
N4 C204 1.455(4) 2_756
N5 C301 1.344(3) 2_756
N5 C301 1.344(3) .
N6 C303 1.353(5) .
N6 C304 1.448(4) 2_756
N6 C304 1.448(4) .
C1 C10 1.359(3) 2_756
C1 C2 1.447(3) .
C1 C11 1.508(3) .
C2 C3 1.396(3) .
C3 C4 1.405(3) .
C3 C31 1.495(3) .
C4 C5 1.453(3) .
C5 C6 1.364(3) .
C5 C51 1.502(3) .
C6 C7 1.453(3) .
C6 C61 1.500(3) .
C7 C8 1.403(3) .
C8 C9 1.396(3) .
C8 C81 1.498(3) .
C9 N1 1.373(3) 2_756
C9 C10 1.457(3) .
C10 C1 1.359(3) 2_756
C10 C101 1.509(3) .
C11 H11A 0.9800 .
C11 H11B 0.9800 .
C11 H11C 0.9800 .
C31 C32 1.386(4) .
C31 C36 1.389(4) .
C32 C33 1.385(4) .
C32 H6A 0.9500 .
C33 C34 1.367(5) .
C33 H3A 0.9500 .
C34 C35 1.380(5) .
C34 H24A 0.9500 .
C35 C36 1.393(4) .
C35 H27A 0.9500 .
C36 H22A 0.9500 .
C51 H29A 0.9800 .
C51 H29B 0.9800 .
C51 H29C 0.9800 .
C61 H35A 0.9800 .
C61 H35B 0.9800 .
C61 H35C 0.9800 .
C81 C86 1.388(4) .
C81 C82 1.390(4) .
C82 C83 1.392(4) .
C82 H5A 0.9500 .
C83 C84 1.371(5) .
C83 H28A 0.9500 .
C84 C85 1.380(5) .
C84 H25A 0.9500 .
C85 C86 1.388(4) .
C85 H21A 0.9500 .
C86 H12A 0.9500 .
C101 H26A 0.9800 .
C101 H26B 0.9800 .
C101 H26C 0.9800 .
C201 C202 1.362(4) .
C201 H7A 0.9500 .
C202 C203 1.405(3) .
C202 H23A 0.9500 .
C203 C202 1.405(3) 2_756
C204 H20A 0.9800 .
C204 H20B 0.9800 .
C204 H20C 0.9800 .
C301 C302 1.368(4) .
C301 H30A 0.9500 .
C302 C303 1.407(3) .
C302 H31A 0.9500 .
C303 C302 1.407(3) 2_756
C304 H34A 0.9800 .
C304 H34B 0.9800 .
C304 H34C 0.9800 .
C41 Cl21 1.48(2) .
C41 Cl22 1.91(2) .
C41 H41A 0.9900 .
C41 H41B 0.9900 .
C42 Cl31 1.47(2) .
C42 Cl32 1.90(2) .
C42 H42A 0.9900 .
C42 H42B 0.9900 .
C61 Cl41 1.686(18) .
C61 Cl42 1.80(2) .
C61 H61A 0.9900 .
C61 H61B 0.9900 .
C62 Cl51 1.686(17) .
C62 Cl52 1.778(18) .
C62 H62A 0.9900 .
C62 H62B 0.9900 .

loop_
_geom_torsion_atom_site_label_1
_geom_torsion_atom_site_label_2
_geom_torsion_atom_site_label_3
_geom_torsion_atom_site_label_4
_geom_torsion
_geom_torsion_site_symmetry_1
_geom_torsion_site_symmetry_4
N1 Fe1 N1 C9 93.28(18) 2_756 2_756
N2 Fe1 N1 C9 -173.43(19) . 2_756
N2 Fe1 N1 C9 -0.02(19) 2_756 2_756
N3 Fe1 N1 C9 93.28(18) . 2_756
N5 Fe1 N1 C9 -86.72(18) . 2_756
N1 Fe1 N1 C2 -71.78(18) 2_756 .
N2 Fe1 N1 C2 21.52(19) . .
N2 Fe1 N1 C2 -165.08(19) 2_756 .
N3 Fe1 N1 C2 -71.78(18) . .
N5 Fe1 N1 C2 108.22(18) . .
N1 Fe1 N2 C4 1.15(19) . .
N1 Fe1 N2 C4 175.77(19) 2_756 .
N2 Fe1 N2 C4 -91.54(18) 2_756 .
N3 Fe1 N2 C4 88.46(18) . .
N5 Fe1 N2 C4 -91.54(18) . .
N1 Fe1 N2 C7 163.33(18) . .
N1 Fe1 N2 C7 -22.05(18) 2_756 .
N2 Fe1 N2 C7 70.63(17) 2_756 .
N3 Fe1 N2 C7 -109.36(17) . .
N5 Fe1 N2 C7 70.64(17) . .
N1 Fe1 N3 C201 91.05(14) . 2_756
N1 Fe1 N3 C201 -88.95(14) 2_756 2_756
N2 Fe1 N3 C201 1.08(14) . 2_756
N2 Fe1 N3 C201 -178.92(14) 2_756 2_756
N5 Fe1 N3 C201 -132(100) . 2_756
N1 Fe1 N3 C201 -88.95(14) . .
N1 Fe1 N3 C201 91.05(14) 2_756 .
N2 Fe1 N3 C201 -178.92(14) . .
N2 Fe1 N3 C201 1.08(14) 2_756 .
N5 Fe1 N3 C201 48(100) . .
N1 Fe1 N5 C301 -12.49(14) . 2_756
N1 Fe1 N5 C301 167.51(14) 2_756 2_756
N2 Fe1 N5 C301 77.49(14) . 2_756
N2 Fe1 N5 C301 -102.51(14) 2_756 2_756
N3 Fe1 N5 C301 -150(100) . 2_756
N1 Fe1 N5 C301 167.51(14) . .
N1 Fe1 N5 C301 -12.49(14) 2_756 .
N2 Fe1 N5 C301 -102.51(14) . .
N2 Fe1 N5 C301 77.49(14) 2_756 .
N3 Fe1 N5 C301 30(100) . .
C9 N1 C2 C3 164.4(2) 2_756 .
Fe1 N1 C2 C3 -28.1(3) . .
C9 N1 C2 C1 -6.1(3) 2_756 .
Fe1 N1 C2 C1 161.41(16) . .
C10 C1 C2 N1 6.1(3) 2_756 .
C11 C1 C2 N1 -172.0(2) . .
C10 C1 C2 C3 -163.9(2) 2_756 .
C11 C1 C2 C3 18.0(4) . .
N1 C2 C3 C4 6.1(4) . .
C1 C2 C3 C4 174.9(2) . .
N1 C2 C3 C31 -170.3(2) . .
C1 C2 C3 C31 -1.6(4) . .
C7 N2 C4 C3 175.4(2) . .
Fe1 N2 C4 C3 -19.8(3) . .
C7 N2 C4 C5 -3.7(2) . .
Fe1 N2 C4 C5 161.09(16) . .
C2 C3 C4 N2 18.8(4) . .
C31 C3 C4 N2 -164.7(2) . .
C2 C3 C4 C5 -162.2(2) . .
C31 C3 C4 C5 14.3(4) . .
N2 C4 C5 C6 0.1(3) . .
C3 C4 C5 C6 -179.0(2) . .
N2 C4 C5 C51 -177.4(3) . .
C3 C4 C5 C51 3.5(4) . .
C4 C5 C6 C7 3.4(3) . .
C51 C5 C6 C7 -178.9(2) . .
C4 C5 C6 C61 -173.9(2) . .
C51 C5 C6 C61 3.8(4) . .
C4 N2 C7 C8 -166.1(2) . .
Fe1 N2 C7 C8 28.8(3) . .
C4 N2 C7 C6 5.9(2) . .
Fe1 N2 C7 C6 -159.23(15) . .
C5 C6 C7 N2 -5.9(3) . .
C61 C6 C7 N2 171.2(2) . .
C5 C6 C7 C8 165.8(2) . .
C61 C6 C7 C8 -17.1(4) . .
N2 C7 C8 C9 -7.2(4) . .
C6 C7 C8 C9 -177.8(2) . .
N2 C7 C8 C81 172.6(2) . .
C6 C7 C8 C81 1.9(4) . .
C7 C8 C9 N1 -17.4(4) . 2_756
C81 C8 C9 N1 162.8(2) . 2_756
C7 C8 C9 C10 164.4(2) . .
C81 C8 C9 C10 -15.4(3) . .
N1 C9 C10 C1 -0.3(3) 2_756 2_756
C8 C9 C10 C1 178.1(2) . 2_756
N1 C9 C10 C101 178.0(2) 2_756 .
C8 C9 C10 C101 -3.6(4) . .
C2 C3 C31 C32 71.6(3) . .
C4 C3 C31 C32 -105.1(3) . .
C2 C3 C31 C36 -110.2(3) . .
C4 C3 C31 C36 73.1(3) . .
C36 C31 C32 C33 -0.4(4) . .
C3 C31 C32 C33 177.8(3) . .
C31 C32 C33 C34 -0.5(5) . .
C32 C33 C34 C35 0.8(5) . .
C33 C34 C35 C36 -0.2(5) . .
C32 C31 C36 C35 1.0(4) . .
C3 C31 C36 C35 -177.2(3) . .
C34 C35 C36 C31 -0.7(5) . .
C9 C8 C81 C86 -71.0(3) . .
C7 C8 C81 C86 109.2(3) . .
C9 C8 C81 C82 108.4(3) . .
C7 C8 C81 C82 -71.4(3) . .
C86 C81 C82 C83 -0.3(4) . .
C8 C81 C82 C83 -179.7(2) . .
C81 C82 C83 C84 -0.3(5) . .
C82 C83 C84 C85 0.7(5) . .
C83 C84 C85 C86 -0.4(5) . .
C84 C85 C86 C81 -0.2(5) . .
C82 C81 C86 C85 0.6(4) . .
C8 C81 C86 C85 180.0(2) . .
C201 N3 C201 C202 0.55(19) 2_756 .
Fe1 N3 C201 C202 -179.45(19) . .
N3 C201 C202 C203 -1.1(4) . .
C204 N4 C203 C202 178.3(2) . .
C204 N4 C203 C202 -1.7(2) 2_756 .
C204 N4 C203 C202 -1.7(2) . 2_756
C204 N4 C203 C202 178.3(2) 2_756 2_756
C201 C202 C203 N4 -179.49(18) . .
C201 C202 C203 C202 0.51(18) . 2_756
C301 N5 C301 C302 -0.90(19) 2_756 .
Fe1 N5 C301 C302 179.10(19) . .
N5 C301 C302 C303 1.8(4) . .
C304 N6 C303 C302 -178.5(2) 2_756 .
C304 N6 C303 C302 1.5(2) . .
C304 N6 C303 C302 1.5(2) 2_756 2_756
C304 N6 C303 C302 -178.5(2) . 2_756
C301 C302 C303 N6 179.17(18) . .
C301 C302 C303 C302 -0.83(18) . 2_756
